data_1552250
loop_
_publ_author_name
'Li, Chao'
'Cao, Yi-Xuan'
'Jin, Ruoxing'
'Bian, Kang-Jie'
'Qin, Zi-Yang'
'Lan, Quan'
'Wang, Xi-Sheng'

_publ_section_title
;
 Highly Stereoselective Nickel-Catalyzed Difluoroalkylation of Aryl
 Ketones to Tetrasubstituted Monofluoroalkenes and Quaternary Alkyl
 Difluorides
;
_journal_name_full 'Chemical Science'
_journal_paper_doi 10.1039/C9SC02806D
_journal_year 2019
_chemical_formula_sum 'C30 H24 Cl N O2'
_chemical_formula_weight 465.95
_space_group_crystal_system monoclinic
_space_group_IT_number 15
_space_group_name_Hall '-I 2ya'
_space_group_name_H-M_alt 'I 1 2/a 1'
_symmetry_space_group_name_Hall '-I 2ya'
_symmetry_space_group_name_H-M 'I 1 2/a 1'
_atom_sites_solution_hydrogens geom
_audit_block_doi 10.5517/ccdc.csd.cc214bbw
_audit_creation_method SHELXL-2013
_audit_update_record
;
2018-11-24 deposited with the CCDC.    2019-08-19 downloaded from the CCDC.
;
_cell_angle_alpha 90
_cell_angle_beta 107.894(2)
_cell_angle_gamma 90
_cell_formula_units_Z 8
_cell_length_a 18.3331(3)
_cell_length_b 14.0402(2)
_cell_length_c 20.1069(3)
_cell_measurement_reflns_used 5999
_cell_measurement_temperature 291(2)
_cell_measurement_theta_max 71.1720
_cell_measurement_theta_min 4.0250
_cell_volume 4925.17(14)
_computing_cell_refinement 'CrysAlisPro (Rigaku OD, 2015)'
_computing_data_collection 'CrysAlisPro (Rigaku OD, 2015)'
_computing_data_reduction 'CrysAlisPro (Rigaku OD, 2015)'
_computing_molecular_graphics 'Ortep-3 (L. J. Farrugia, 2001)'
_computing_publication_material SHELXL-97
_computing_structure_refinement 'SHELXL-97 (Sheldrick, 1997)'
_computing_structure_solution 'SHELXS-97 (Sheldrick, 1997)'
_diffrn_ambient_temperature 291(2)
_diffrn_detector_area_resol_mean 5.2169
_diffrn_measured_fraction_theta_full 0.997
_diffrn_measured_fraction_theta_max 0.972
_diffrn_measurement_device_type 'SuperNova, Dual, Cu at zero, AtlasS2'
_diffrn_measurement_method '\w scans'
_diffrn_radiation_type CuK\a
_diffrn_radiation_wavelength 1.54184
_diffrn_reflns_av_R_equivalents 0.0174
_diffrn_reflns_av_unetI/netI 0.0190
_diffrn_reflns_Laue_measured_fraction_full 0.997
_diffrn_reflns_Laue_measured_fraction_max 0.972
_diffrn_reflns_limit_h_max 20
_diffrn_reflns_limit_h_min -22
_diffrn_reflns_limit_k_max 16
_diffrn_reflns_limit_k_min -17
_diffrn_reflns_limit_l_max 23
_diffrn_reflns_limit_l_min -24
_diffrn_reflns_number 9721
_diffrn_reflns_point_group_measured_fraction_full 0.997
_diffrn_reflns_point_group_measured_fraction_max 0.972
_diffrn_reflns_theta_full 67.684
_diffrn_reflns_theta_max 71.352
_diffrn_reflns_theta_min 3.905
_diffrn_source 'micro-focus sealed X-ray tube'
_exptl_absorpt_coefficient_mu 1.581
_exptl_absorpt_correction_T_max 1.00000
_exptl_absorpt_correction_T_min 0.32706
_exptl_absorpt_correction_type multi-scan
_exptl_absorpt_process_details
;
CrysAlisPro 1.171.38.46 (Rigaku Oxford Diffraction, 2015)
Empirical absorption correction using spherical harmonics,
 implemented in SCALE3 ABSPACK scaling algorithm.
;
_exptl_crystal_density_diffrn 1.257
_exptl_crystal_description block
_exptl_crystal_F_000 1952
_exptl_crystal_size_max 0.280
_exptl_crystal_size_mid 0.250
_exptl_crystal_size_min 0.220
_refine_diff_density_max 0.810
_refine_diff_density_min -0.361
_refine_diff_density_rms 0.043
_refine_ls_extinction_coef 0.00074(9)
_refine_ls_extinction_expression Fc^*^=kFc[1+0.001xFc^2^\l^3^/sin(2\q)]^-1/4^
_refine_ls_extinction_method SHELXL
_refine_ls_goodness_of_fit_ref 1.055
_refine_ls_hydrogen_treatment constr
_refine_ls_matrix_type full
_refine_ls_number_parameters 308
_refine_ls_number_reflns 4666
_refine_ls_number_restraints 0
_refine_ls_restrained_S_all 1.055
_refine_ls_R_factor_all 0.0607
_refine_ls_R_factor_gt 0.0542
_refine_ls_shift/su_max 0.006
_refine_ls_shift/su_mean 0.000
_refine_ls_structure_factor_coef Fsqd
_refine_ls_weighting_details 'w=1/[\s^2^(Fo^2^)+(0.0876P)^2^+2.9235P] where P=(Fo^2^+2Fc^2^)/3'
_refine_ls_weighting_scheme calc
_refine_ls_wR_factor_gt 0.1569
_refine_ls_wR_factor_ref 0.1635
_reflns_Friedel_coverage 0.000
_reflns_number_gt 4009
_reflns_number_total 4666
_reflns_threshold_expression 'I > 2\s(I)'
_cod_data_source_file c9sc02806d2.cif
_cod_data_source_block shelxl
_cod_database_code 1552250
_shelx_space_group_comment
;
The symmetry employed for this shelxl refinement is uniquely defined
by the following loop, which should always be used as a source of
symmetry information in preference to the above space-group names.
They are only intended as comments.
;
_shelx_estimated_absorpt_t_min 0.666
_shelx_estimated_absorpt_t_max 0.722
_shelxl_version_number 2013-4

loop_
_space_group_symop_operation_xyz
'x, y, z'
'-x+1/2, y, -z'
'x+1/2, y+1/2, z+1/2'
'-x+1, y+1/2, -z+1/2'
'-x, -y, -z'
'x-1/2, -y, z'
'-x+1/2, -y+1/2, -z+1/2'
'x, -y+1/2, z+1/2'

loop_
_atom_site_label
_atom_site_type_symbol
_atom_site_fract_x
_atom_site_fract_y
_atom_site_fract_z
_atom_site_U_iso_or_equiv
_atom_site_adp_type
_atom_site_occupancy
_atom_site_site_symmetry_order
_atom_site_calc_flag
_atom_site_refinement_flags_posn
_atom_site_refinement_flags_adp
Cl1 Cl 0.85385(4) 0.15205(7) 0.42066(5) 0.1067(3) Uani 1 1 d . .
O2 O 0.33265(8) 0.30459(10) 0.22039(7) 0.0557(4) Uani 1 1 d . .
N1 N 0.40054(8) 0.37825(11) 0.32073(8) 0.0450(4) Uani 1 1 d . .
O1 O 0.49080(10) 0.00515(12) 0.30862(11) 0.0816(5) Uani 1 1 d . .
C25 C 0.47153(10) 0.38960(13) 0.37643(9) 0.0453(4) Uani 1 1 d . .
C16 C 0.38893(10) 0.30697(13) 0.27244(9) 0.0447(4) Uani 1 1 d . .
C9 C 0.42378(11) 0.15547(12) 0.38606(9) 0.0446(4) Uani 1 1 d . .
C8 C 0.46161(10) 0.16317(13) 0.33069(9) 0.0452(4) Uani 1 1 d . .
C19 C 0.34283(11) 0.45074(13) 0.31348(9) 0.0475(4) Uani 1 1 d . .
C15 C 0.44938(11) 0.23150(14) 0.28194(9) 0.0490(4) Uani 1 1 d . .
C4 C 0.60045(12) 0.09912(14) 0.35738(9) 0.0502(4) Uani 1 1 d . .
C10 C 0.34744(11) 0.18017(14) 0.37442(11) 0.0521(5) Uani 1 1 d . .
H10 H 0.3176 0.1989 0.3300 0.062 Uiso 1 1 calc R U
C7 C 0.51659(12) 0.08247(14) 0.33079(10) 0.0533(5) Uani 1 1 d . .
C30 C 0.53636(12) 0.42203(15) 0.36251(11) 0.0551(5) Uani 1 1 d . .
H30 H 0.5352 0.4346 0.3168 0.066 Uiso 1 1 calc R U
C20 C 0.36391(13) 0.54528(15) 0.31827(11) 0.0567(5) Uani 1 1 d . .
H20 H 0.4152 0.5618 0.3276 0.068 Uiso 1 1 calc R U
C26 C 0.47355(13) 0.37138(15) 0.44456(10) 0.0549(5) Uani 1 1 d . .
H26 H 0.4298 0.3502 0.4541 0.066 Uiso 1 1 calc R U
C14 C 0.46591(12) 0.12248(15) 0.45236(10) 0.0548(5) Uani 1 1 d . .
H14 H 0.5164 0.1029 0.4605 0.066 Uiso 1 1 calc R U
C3 C 0.63051(12) 0.18615(16) 0.38589(12) 0.0590(5) Uani 1 1 d . .
H3 H 0.5977 0.2340 0.3914 0.071 Uiso 1 1 calc R U
C24 C 0.26658(12) 0.42655(17) 0.30058(12) 0.0613(5) Uani 1 1 d . .
H24 H 0.2522 0.3628 0.2990 0.074 Uiso 1 1 calc R U
C5 C 0.65029(13) 0.02739(16) 0.35190(11) 0.0599(5) Uani 1 1 d . .
H5 H 0.6310 -0.0320 0.3346 0.072 Uiso 1 1 calc R U
C29 C 0.60336(12) 0.43578(17) 0.41743(13) 0.0656(6) Uani 1 1 d . .
H29 H 0.6472 0.4580 0.4084 0.079 Uiso 1 1 calc R U
C27 C 0.54073(15) 0.38480(18) 0.49821(11) 0.0671(6) Uani 1 1 d . .
H27 H 0.5422 0.3719 0.5440 0.081 Uiso 1 1 calc R U
C11 C 0.31554(13) 0.17708(18) 0.42837(13) 0.0660(6) Uani 1 1 d . .
H11 H 0.2649 0.1955 0.4205 0.079 Uiso 1 1 calc R U
C6 C 0.72823(14) 0.04353(19) 0.37192(13) 0.0713(7) Uani 1 1 d . .
H6 H 0.7615 -0.0044 0.3677 0.086 Uiso 1 1 calc R U
C2 C 0.70873(14) 0.20232(18) 0.40618(13) 0.0688(6) Uani 1 1 d . .
H2 H 0.7288 0.2607 0.4250 0.083 Uiso 1 1 calc R U
C13 C 0.43357(15) 0.11855(18) 0.50599(12) 0.0675(6) Uani 1 1 d . .
H13 H 0.4623 0.0970 0.5500 0.081 Uiso 1 1 calc R U
C28 C 0.60538(14) 0.41691(17) 0.48491(12) 0.0682(6) Uani 1 1 d . .
H28 H 0.6504 0.4259 0.5214 0.082 Uiso 1 1 calc R U
C1 C 0.75609(13) 0.1309(2) 0.39805(13) 0.0682(6) Uani 1 1 d . .
C21 C 0.30879(17) 0.61573(17) 0.30924(13) 0.0730(7) Uani 1 1 d . .
H21 H 0.3232 0.6795 0.3135 0.088 Uiso 1 1 calc R U
C12 C 0.35875(16) 0.1466(2) 0.49411(14) 0.0742(7) Uani 1 1 d . .
H12 H 0.3372 0.1452 0.5303 0.089 Uiso 1 1 calc R U
C22 C 0.23286(16) 0.5916(2) 0.29404(15) 0.0809(8) Uani 1 1 d . .
H22 H 0.1957 0.6389 0.2865 0.097 Uiso 1 1 calc R U
C17 C 0.48843(17) 0.2363(2) 0.22492(13) 0.0809(8) Uani 1 1 d . .
H17A H 0.5003 0.3023 0.2187 0.097 Uiso 1 1 calc R U
H17B H 0.5366 0.2020 0.2411 0.097 Uiso 1 1 calc R U
C23 C 0.21182(14) 0.4973(2) 0.29002(15) 0.0784(7) Uani 1 1 d . .
H23 H 0.1604 0.4810 0.2801 0.094 Uiso 1 1 calc R U
C18 C 0.4445(2) 0.1979(3) 0.15733(16) 0.1218(15) Uani 1 1 d . .
H18A H 0.4736 0.2043 0.1251 0.183 Uiso 1 1 calc R U
H18B H 0.3972 0.2322 0.1399 0.183 Uiso 1 1 calc R U
H18C H 0.4338 0.1318 0.1623 0.183 Uiso 1 1 calc R U

loop_
_atom_site_aniso_label
_atom_site_aniso_U_11
_atom_site_aniso_U_22
_atom_site_aniso_U_33
_atom_site_aniso_U_23
_atom_site_aniso_U_13
_atom_site_aniso_U_12
Cl1 0.0540(4) 0.1398(8) 0.1207(7) 0.0310(5) 0.0184(4) 0.0163(4)
O2 0.0506(7) 0.0592(8) 0.0509(7) -0.0064(6) 0.0061(6) 0.0044(6)
N1 0.0441(8) 0.0455(8) 0.0446(8) -0.0008(6) 0.0127(6) 0.0022(6)
O1 0.0759(11) 0.0575(9) 0.1026(13) -0.0291(9) 0.0143(9) 0.0058(8)
C25 0.0480(10) 0.0424(9) 0.0447(9) -0.0022(7) 0.0130(7) 0.0018(7)
C16 0.0461(9) 0.0470(9) 0.0425(9) 0.0030(7) 0.0157(7) 0.0006(7)
C9 0.0500(9) 0.0385(8) 0.0454(9) -0.0039(7) 0.0149(7) -0.0026(7)
C8 0.0461(9) 0.0455(9) 0.0426(8) -0.0063(7) 0.0115(7) 0.0030(7)
C19 0.0509(10) 0.0504(10) 0.0414(9) -0.0015(7) 0.0144(7) 0.0056(8)
C15 0.0490(10) 0.0563(11) 0.0432(9) -0.0017(8) 0.0162(8) 0.0073(8)
C4 0.0596(11) 0.0505(10) 0.0422(9) 0.0020(8) 0.0184(8) 0.0140(8)
C10 0.0492(10) 0.0507(10) 0.0567(10) 0.0013(8) 0.0168(8) -0.0062(8)
C7 0.0632(12) 0.0495(10) 0.0467(9) -0.0074(8) 0.0161(9) 0.0091(9)
C30 0.0538(11) 0.0589(11) 0.0547(11) 0.0018(9) 0.0196(9) -0.0026(9)
C20 0.0641(12) 0.0512(11) 0.0525(10) -0.0029(8) 0.0145(9) 0.0025(9)
C26 0.0632(12) 0.0563(11) 0.0470(10) -0.0041(8) 0.0195(9) -0.0062(9)
C14 0.0579(11) 0.0564(11) 0.0500(10) 0.0020(8) 0.0166(9) 0.0050(9)
C3 0.0581(12) 0.0546(11) 0.0626(12) -0.0035(9) 0.0159(9) 0.0118(9)
C24 0.0538(11) 0.0628(12) 0.0705(13) -0.0092(10) 0.0235(10) 0.0024(9)
C5 0.0742(14) 0.0532(11) 0.0544(11) 0.0046(9) 0.0228(10) 0.0193(10)
C29 0.0493(11) 0.0676(13) 0.0784(15) -0.0046(11) 0.0173(10) -0.0064(10)
C27 0.0812(15) 0.0701(14) 0.0439(10) -0.0040(9) 0.0102(10) -0.0058(12)
C11 0.0568(12) 0.0733(14) 0.0755(14) 0.0037(11) 0.0315(11) -0.0044(10)
C6 0.0707(15) 0.0783(16) 0.0695(14) 0.0172(12) 0.0285(12) 0.0350(12)
C2 0.0615(13) 0.0665(14) 0.0731(14) 0.0022(11) 0.0130(11) 0.0060(11)
C13 0.0814(16) 0.0735(14) 0.0504(11) 0.0076(10) 0.0244(11) 0.0014(12)
C28 0.0623(13) 0.0666(13) 0.0622(13) -0.0101(11) -0.0009(10) -0.0020(11)
C1 0.0556(12) 0.0868(17) 0.0612(12) 0.0191(12) 0.0165(10) 0.0178(11)
C21 0.0964(19) 0.0517(12) 0.0672(14) -0.0046(10) 0.0200(13) 0.0157(12)
C12 0.0807(16) 0.0854(17) 0.0705(15) 0.0037(12) 0.0437(13) -0.0067(13)
C22 0.0797(17) 0.0793(17) 0.0810(16) -0.0101(13) 0.0207(13) 0.0324(14)
C17 0.0912(18) 0.100(2) 0.0632(13) 0.0173(13) 0.0404(13) 0.0398(15)
C23 0.0565(13) 0.0928(19) 0.0868(17) -0.0199(14) 0.0231(12) 0.0148(12)
C18 0.146(3) 0.162(4) 0.0608(16) -0.0005(19) 0.0364(19) 0.053(3)

loop_
_atom_type_symbol
_atom_type_description
_atom_type_scat_dispersion_real
_atom_type_scat_dispersion_imag
_atom_type_scat_source
C C 0.0181 0.0091 'International Tables Vol C Tables 4.2.6.8 and 6.1.1.4'
H H 0.0000 0.0000 'International Tables Vol C Tables 4.2.6.8 and 6.1.1.4'
Cl Cl 0.3639 0.7018 'International Tables Vol C Tables 4.2.6.8 and 6.1.1.4'
N N 0.0311 0.0180 'International Tables Vol C Tables 4.2.6.8 and 6.1.1.4'
O O 0.0492 0.0322 'International Tables Vol C Tables 4.2.6.8 and 6.1.1.4'

loop_
_geom_angle_atom_site_label_1
_geom_angle_atom_site_label_2
_geom_angle_atom_site_label_3
_geom_angle
C16 N1 C25 122.68(15)
C16 N1 C19 119.76(15)
C25 N1 C19 117.35(14)
C30 C25 C26 119.98(18)
C30 C25 N1 120.49(17)
C26 C25 N1 119.48(17)
O2 C16 N1 122.31(17)
O2 C16 C15 119.00(16)
N1 C16 C15 118.62(15)
C10 C9 C14 118.41(18)
C10 C9 C8 122.24(17)
C14 C9 C8 119.35(17)
C15 C8 C9 126.05(17)
C15 C8 C7 119.85(17)
C9 C8 C7 114.08(16)
C20 C19 C24 119.69(19)
C20 C19 N1 119.44(18)
C24 C19 N1 120.86(18)
C8 C15 C16 123.29(16)
C8 C15 C17 124.63(18)
C16 C15 C17 111.78(17)
C5 C4 C3 118.9(2)
C5 C4 C7 119.49(19)
C3 C4 C7 121.53(17)
C11 C10 C9 120.5(2)
C11 C10 H10 119.8
C9 C10 H10 119.8
O1 C7 C4 121.15(18)
O1 C7 C8 118.98(19)
C4 C7 C8 119.86(17)
C25 C30 C29 119.4(2)
C25 C30 H30 120.3
C29 C30 H30 120.3
C19 C20 C21 120.1(2)
C19 C20 H20 120.0
C21 C20 H20 120.0
C27 C26 C25 119.7(2)
C27 C26 H26 120.1
C25 C26 H26 120.1
C13 C14 C9 120.9(2)
C13 C14 H14 119.6
C9 C14 H14 119.6
C2 C3 C4 120.6(2)
C2 C3 H3 119.7
C4 C3 H3 119.7
C23 C24 C19 119.8(2)
C23 C24 H24 120.1
C19 C24 H24 120.1
C6 C5 C4 120.4(2)
C6 C5 H5 119.8
C4 C5 H5 119.8
C28 C29 C30 120.5(2)
C28 C29 H29 119.7
C30 C29 H29 119.7
C28 C27 C26 120.7(2)
C28 C27 H27 119.6
C26 C27 H27 119.6
C10 C11 C12 120.2(2)
C10 C11 H11 119.9
C12 C11 H11 119.9
C1 C6 C5 119.3(2)
C1 C6 H6 120.3
C5 C6 H6 120.3
C1 C2 C3 118.9(2)
C1 C2 H2 120.6
C3 C2 H2 120.6
C12 C13 C14 119.8(2)
C12 C13 H13 120.1
C14 C13 H13 120.1
C27 C28 C29 119.7(2)
C27 C28 H28 120.2
C29 C28 H28 120.2
C2 C1 C6 121.8(2)
C2 C1 Cl1 119.1(2)
C6 C1 Cl1 119.15(19)
C22 C21 C20 120.1(2)
C22 C21 H21 120.0
C20 C21 H21 120.0
C13 C12 C11 120.1(2)
C13 C12 H12 119.9
C11 C12 H12 119.9
C21 C22 C23 119.9(2)
C21 C22 H22 120.1
C23 C22 H22 120.1
C18 C17 C15 115.6(3)
C18 C17 H17A 108.4
C15 C17 H17A 108.4
C18 C17 H17B 108.4
C15 C17 H17B 108.4
H17A C17 H17B 107.4
C22 C23 C24 120.4(2)
C22 C23 H23 119.8
C24 C23 H23 119.8
C17 C18 H18A 109.5
C17 C18 H18B 109.5
H18A C18 H18B 109.5
C17 C18 H18C 109.5
H18A C18 H18C 109.5
H18B C18 H18C 109.5

loop_
_geom_bond_atom_site_label_1
_geom_bond_atom_site_label_2
_geom_bond_distance
Cl1 C1 1.734(3)
O2 C16 1.224(2)
N1 C16 1.365(2)
N1 C25 1.442(2)
N1 C19 1.443(2)
O1 C7 1.213(3)
C25 C30 1.379(3)
C25 C26 1.383(3)
C16 C15 1.502(3)
C9 C10 1.390(3)
C9 C14 1.398(3)
C9 C8 1.485(3)
C8 C15 1.340(3)
C8 C7 1.516(3)
C19 C20 1.377(3)
C19 C24 1.383(3)
C15 C17 1.528(3)
C4 C5 1.387(3)
C4 C3 1.390(3)
C4 C7 1.483(3)
C10 C11 1.382(3)
C10 H10 0.9300
C30 C29 1.390(3)
C30 H30 0.9300
C20 C21 1.386(3)
C20 H20 0.9300
C26 C27 1.378(3)
C26 H26 0.9300
C14 C13 1.382(3)
C14 H14 0.9300
C3 C2 1.384(3)
C3 H3 0.9300
C24 C23 1.381(3)
C24 H24 0.9300
C5 C6 1.379(4)
C5 H5 0.9300
C29 C28 1.372(4)
C29 H29 0.9300
C27 C28 1.369(4)
C27 H27 0.9300
C11 C12 1.383(4)
C11 H11 0.9300
C6 C1 1.371(4)
C6 H6 0.9300
C2 C1 1.368(3)
C2 H2 0.9300
C13 C12 1.376(4)
C13 H13 0.9300
C28 H28 0.9300
C21 C22 1.373(4)
C21 H21 0.9300
C12 H12 0.9300
C22 C23 1.374(4)
C22 H22 0.9300
C17 C18 1.454(5)
C17 H17A 0.9700
C17 H17B 0.9700
C23 H23 0.9300
C18 H18A 0.9600
C18 H18B 0.9600
C18 H18C 0.9600

loop_
_geom_torsion_atom_site_label_1
_geom_torsion_atom_site_label_2
_geom_torsion_atom_site_label_3
_geom_torsion_atom_site_label_4
_geom_torsion
C16 N1 C25 C30 72.3(2)
C19 N1 C25 C30 -102.4(2)
C16 N1 C25 C26 -110.3(2)
C19 N1 C25 C26 75.0(2)
C25 N1 C16 O2 -170.52(17)
C19 N1 C16 O2 4.1(3)
C25 N1 C16 C15 6.5(3)
C19 N1 C16 C15 -178.97(16)
C10 C9 C8 C15 36.6(3)
C14 C9 C8 C15 -143.3(2)
C10 C9 C8 C7 -141.41(18)
C14 C9 C8 C7 38.7(2)
C16 N1 C19 C20 -130.55(19)
C25 N1 C19 C20 44.3(2)
C16 N1 C19 C24 48.3(3)
C25 N1 C19 C24 -136.85(19)
C9 C8 C15 C16 -5.8(3)
C7 C8 C15 C16 172.13(17)
C9 C8 C15 C17 -178.9(2)
C7 C8 C15 C17 -1.0(3)
O2 C16 C15 C8 -109.8(2)
N1 C16 C15 C8 73.1(2)
O2 C16 C15 C17 64.2(3)
N1 C16 C15 C17 -112.9(2)
C14 C9 C10 C11 3.5(3)
C8 C9 C10 C11 -176.35(19)
C5 C4 C7 O1 5.0(3)
C3 C4 C7 O1 -176.9(2)
C5 C4 C7 C8 -174.61(17)
C3 C4 C7 C8 3.4(3)
C15 C8 C7 O1 -103.1(3)
C9 C8 C7 O1 75.0(2)
C15 C8 C7 C4 76.5(2)
C9 C8 C7 C4 -105.3(2)
C26 C25 C30 C29 0.2(3)
N1 C25 C30 C29 177.60(19)
C24 C19 C20 C21 -0.9(3)
N1 C19 C20 C21 177.97(19)
C30 C25 C26 C27 -0.7(3)
N1 C25 C26 C27 -178.12(19)
C10 C9 C14 C13 -2.9(3)
C8 C9 C14 C13 177.01(19)
C5 C4 C3 C2 2.3(3)
C7 C4 C3 C2 -175.7(2)
C20 C19 C24 C23 2.4(3)
N1 C19 C24 C23 -176.4(2)
C3 C4 C5 C6 -2.5(3)
C7 C4 C5 C6 175.59(19)
C25 C30 C29 C28 0.3(4)
C25 C26 C27 C28 0.7(4)
C9 C10 C11 C12 -1.9(3)
C4 C5 C6 C1 0.7(3)
C4 C3 C2 C1 -0.3(4)
C9 C14 C13 C12 0.5(4)
C26 C27 C28 C29 -0.1(4)
C30 C29 C28 C27 -0.4(4)
C3 C2 C1 C6 -1.5(4)
C3 C2 C1 Cl1 177.88(19)
C5 C6 C1 C2 1.3(4)
C5 C6 C1 Cl1 -178.05(17)
C19 C20 C21 C22 -1.4(4)
C14 C13 C12 C11 1.2(4)
C10 C11 C12 C13 -0.5(4)
C20 C21 C22 C23 2.1(4)
C8 C15 C17 C18 97.2(3)
C16 C15 C17 C18 -76.7(3)
C21 C22 C23 C24 -0.6(4)
C19 C24 C23 C22 -1.7(4)
